data_7105839
loop_
_publ_author_name
'Nathalie Pinto'
'Pascal Retailleau'
'Arnaud Voituriez'
'Angela Marinetti'

_publ_contact_author_address
;
Centre de Recherche de Gif
Institut de Chimie des Substances Naturelles-CNRS
1 avenue de la Terrasse
91198 Gif sur Yvette
France
;
_publ_contact_author_email angela.marinetti@icsn.cnrs-gif.fr
_publ_contact_author_fax +33169077247
_publ_contact_author_name 'Angela Marinetti'
_publ_contact_author_phone +33169823036
_publ_section_title
;
 Organocatalytic Enantioselective Desymmetrization of Cyclic Enones via
 Phosphine Promoted [3+2] Annulations
;
_journal_coden_Cambridge 182
_journal_name_full Chem.Commun.
_journal_page_first 1015
_journal_paper_doi 10.1039/c0cc03164j
_journal_volume 47
_journal_year 2011
_chemical_formula_moiety 'C27 H28 O3'
_chemical_formula_sum 'C27 H28 O3'
_chemical_formula_weight 400.49
_space_group_IT_number 2
_symmetry_cell_setting triclinic
_symmetry_space_group_name_Hall '-P 1'
_symmetry_space_group_name_H-M 'P -1'
_atom_sites_solution_hydrogens difmap
_atom_sites_solution_primary direct
_atom_sites_solution_secondary difmap
_cell_angle_alpha 89.178(2)
_cell_angle_beta 81.131(8)
_cell_angle_gamma 89.707(5)
_cell_formula_units_Z 2
_cell_length_a 6.273(3)
_cell_length_b 10.862(4)
_cell_length_c 16.439(4)
_cell_measurement_reflns_used 3101
_cell_measurement_temperature 293(2)
_cell_measurement_theta_max 26.022
_cell_measurement_theta_min 0.998
_cell_volume 1106.6(7)
_computing_cell_refinement 'DENZO (Otwinowski & Minor, 1997); COLLECT (Nonius B.V., 1999)'
_computing_data_collection 'DENZO (Otwinowski & Minor, 1997); COLLECT (Nonius B.V., 1999)'
_computing_data_reduction 'SCALEPACK (Otwinowski & Minor, 1997)'
_computing_molecular_graphics 'PLATON (Spek, 2003)'
_computing_publication_material 'SHELXL97 (Sheldrick, 2008)'
_computing_structure_refinement 'SHELXL97 (Sheldrick, 2008); CRYSTALBUILDER (Welter, 2006)'
_computing_structure_solution 'SHELXS97 (Sheldrick, 2008)'
_diffrn_ambient_temperature 293(2)
_diffrn_measured_fraction_theta_full 0.996
_diffrn_measured_fraction_theta_max 0.996
_diffrn_measurement_device_type 'Nonius kappa-CCD diffractometer'
_diffrn_measurement_method 'phi and omega scans'
_diffrn_radiation_monochromator graphite
_diffrn_radiation_source 'fine-focus sealed tube'
_diffrn_radiation_type MoK\a
_diffrn_radiation_wavelength 0.71069
_diffrn_reflns_av_R_equivalents 0.0254
_diffrn_reflns_av_sigmaI/netI 0.0352
_diffrn_reflns_limit_h_max 7
_diffrn_reflns_limit_h_min -6
_diffrn_reflns_limit_k_max 12
_diffrn_reflns_limit_k_min -13
_diffrn_reflns_limit_l_max 19
_diffrn_reflns_limit_l_min -19
_diffrn_reflns_number 18785
_diffrn_reflns_theta_full 25.30
_diffrn_reflns_theta_max 25.30
_diffrn_reflns_theta_min 2.27
_exptl_absorpt_coefficient_mu 0.077
_exptl_absorpt_correction_T_max 0.987
_exptl_absorpt_correction_T_min 0.887
_exptl_absorpt_correction_type multi-scan
_exptl_absorpt_process_details 'Scalepack (Otwinowski & Minor, 1997)'
_exptl_crystal_colour colourless
_exptl_crystal_density_diffrn 1.202
_exptl_crystal_density_method 'not measured'
_exptl_crystal_description 'parallelepipedic block'
_exptl_crystal_F_000 428
_exptl_crystal_size_max 0.58
_exptl_crystal_size_mid 0.32
_exptl_crystal_size_min 0.17
_refine_diff_density_max 0.403
_refine_diff_density_min -0.197
_refine_diff_density_rms 0.034
_refine_ls_extinction_coef 0.046(7)
_refine_ls_extinction_expression Fc^*^=kFc[1+0.001xFc^2^\l^3^/sin(2\q)]^-1/4^
_refine_ls_extinction_method SHELXL
_refine_ls_goodness_of_fit_ref 1.034
_refine_ls_hydrogen_treatment constr
_refine_ls_matrix_type full
_refine_ls_number_parameters 283
_refine_ls_number_reflns 4005
_refine_ls_number_restraints 2
_refine_ls_restrained_S_all 1.067
_refine_ls_R_factor_all 0.0750
_refine_ls_R_factor_gt 0.0504
_refine_ls_shift/su_max 0.000
_refine_ls_shift/su_mean 0.000
_refine_ls_structure_factor_coef Fsqd
_refine_ls_weighting_details 'calc w=1/[\s^2^(Fo^2^)+(0.0718P)^2^+0.2490P] where P=(Fo^2^+2Fc^2^)/3'
_refine_ls_weighting_scheme calc
_refine_ls_wR_factor_gt 0.1290
_refine_ls_wR_factor_ref 0.1458
_reflns_number_gt 2871
_reflns_number_total 4005
_reflns_threshold_expression >2sigma(I)
_cod_data_source_file C0CC03164J.TXT
_cod_data_source_block global
_cod_database_code 7105839

loop_
_symmetry_equiv_pos_as_xyz
'x, y, z'
'-x, -y, -z'

loop_
_atom_site_label
_atom_site_type_symbol
_atom_site_fract_x
_atom_site_fract_y
_atom_site_fract_z
_atom_site_U_iso_or_equiv
_atom_site_adp_type
_atom_site_occupancy
_atom_site_symmetry_multiplicity
_atom_site_calc_flag
_atom_site_refinement_flags
_atom_site_disorder_assembly
_atom_site_disorder_group
O11 O 0.3530(2) -0.04448(14) 0.84387(9) 0.0632(4) Uani 1 1 d . . .
O27 O -0.0952(3) -0.21268(14) 0.81568(10) 0.0703(5) Uani 1 1 d . . .
O28 O -0.2886(3) -0.20365(15) 0.94248(10) 0.0746(5) Uani 1 1 d . A .
C1 C 0.0253(3) 0.04736(16) 0.81867(11) 0.0422(4) Uani 1 1 d . . .
C2 C -0.0985(3) 0.07558(19) 0.74672(12) 0.0504(5) Uani 1 1 d . . .
H2A H -0.1968 0.0082 0.7424 0.061 Uiso 1 1 calc R . .
H2B H -0.1848 0.1491 0.7595 0.061 Uiso 1 1 calc R . .
C3 C 0.0403(3) 0.09447(19) 0.66458(13) 0.0550(5) Uani 1 1 d . . .
H3 H 0.1409 0.1621 0.6684 0.066 Uiso 1 1 calc R . .
C13 C -0.0990(5) 0.1267(3) 0.59872(15) 0.0796(8) Uani 1 1 d . . .
H13A H -0.2033 0.0629 0.5968 0.119 Uiso 1 1 calc R . .
H13B H -0.0090 0.1341 0.5461 0.119 Uiso 1 1 calc R . .
H13C H -0.1722 0.2034 0.6119 0.119 Uiso 1 1 calc R . .
C4 C 0.1677(3) -0.02236(19) 0.64128(12) 0.0528(5) Uani 1 1 d . . .
H4A H 0.0687 -0.0861 0.6302 0.063 Uiso 1 1 calc R . .
H4B H 0.2669 -0.0069 0.5908 0.063 Uiso 1 1 calc R . .
C5 C 0.2935(3) -0.06885(16) 0.70605(11) 0.0426(4) Uani 1 1 d . . .
C6 C 0.2366(3) -0.02398(17) 0.79236(12) 0.0443(4) Uani 1 1 d . . .
C7 C -0.1204(3) -0.02417(18) 0.88586(12) 0.0473(5) Uani 1 1 d . . .
C8 C -0.2058(3) 0.0467(2) 0.94726(13) 0.0542(5) Uani 1 1 d . . .
H8 H -0.3006 0.0189 0.9929 0.065 Uiso 1 1 calc R . .
C9 C -0.1320(3) 0.1758(2) 0.93438(13) 0.0569(5) Uani 1 1 d . . .
H9A H -0.0970 0.2101 0.9848 0.068 Uiso 1 1 calc R . .
H9B H -0.2408 0.2269 0.9145 0.068 Uiso 1 1 calc R . .
C10 C 0.0703(3) 0.16435(17) 0.86895(12) 0.0463(5) Uani 1 1 d . . .
H10 H 0.1885 0.1415 0.8989 0.056 Uiso 1 1 calc R . .
C12 C 0.1440(3) 0.27811(18) 0.81923(12) 0.0509(5) Uani 1 1 d . . .
C14 C 0.4542(3) -0.15185(17) 0.69465(12) 0.0460(5) Uani 1 1 d . . .
H14 H 0.5182 -0.1674 0.7412 0.055 Uiso 1 1 calc R . .
C15 C 0.5476(3) -0.22251(17) 0.62234(12) 0.0488(5) Uani 1 1 d . . .
C16 C 0.3594(4) 0.2903(2) 0.78598(15) 0.0655(6) Uani 1 1 d . . .
H16 H 0.4560 0.2288 0.7960 0.079 Uiso 1 1 calc R . .
C17 C 0.4349(5) 0.3913(3) 0.73840(18) 0.0862(8) Uani 1 1 d . . .
H17 H 0.5801 0.3963 0.7160 0.103 Uiso 1 1 calc R . .
C18 C 0.2952(6) 0.4846(3) 0.7242(2) 0.0957(10) Uani 1 1 d . . .
H18 H 0.3450 0.5531 0.6925 0.115 Uiso 1 1 calc R . .
C19 C 0.0828(6) 0.4749(3) 0.7572(2) 0.1003(10) Uani 1 1 d . . .
H19 H -0.0123 0.5377 0.7481 0.120 Uiso 1 1 calc R . .
C20 C 0.0065(4) 0.3729(2) 0.80429(17) 0.0760(7) Uani 1 1 d . . .
H20 H -0.1391 0.3681 0.8261 0.091 Uiso 1 1 calc R . .
C21 C 0.7374(4) -0.2858(2) 0.62700(15) 0.0629(6) Uani 1 1 d . . .
H21 H 0.8021 -0.2793 0.6740 0.075 Uiso 1 1 calc R . .
C22 C 0.8323(5) -0.3583(3) 0.56344(18) 0.0856(8) Uani 1 1 d . . .
H22 H 0.9604 -0.3997 0.5677 0.103 Uiso 1 1 calc R . .
C23 C 0.7388(5) -0.3696(3) 0.49403(19) 0.0916(9) Uani 1 1 d . . .
H23 H 0.8025 -0.4190 0.4512 0.110 Uiso 1 1 calc R . .
C24 C 0.5533(5) -0.3085(3) 0.48794(17) 0.0900(9) Uani 1 1 d . . .
H24 H 0.4906 -0.3155 0.4405 0.108 Uiso 1 1 calc R . .
C25 C 0.4563(4) -0.2361(2) 0.55138(15) 0.0736(7) Uani 1 1 d . . .
H25 H 0.3277 -0.1957 0.5465 0.088 Uiso 1 1 calc R . .
C26 C -0.1641(3) -0.1551(2) 0.87617(13) 0.0553(5) Uani 1 1 d . . .
C29 C -0.3310(7) -0.3356(3) 0.9404(2) 0.1100(12) Uani 1 1 d D . .
H29A H -0.2000 -0.3769 0.9157 0.132 Uiso 0.676(7) 1 calc PR A 1
H29B H -0.3667 -0.3663 0.9966 0.132 Uiso 0.676(7) 1 calc PR A 1
H29C H -0.4714 -0.3502 0.9730 0.132 Uiso 0.324(7) 1 calc PR A 2
H29D H -0.3433 -0.3556 0.8840 0.132 Uiso 0.324(7) 1 calc PR A 2
C30A C -0.4975(8) -0.3669(4) 0.8971(3) 0.1045(19) Uani 0.676(7) 1 d PD A 1
H30A H -0.5154 -0.4547 0.8986 0.157 Uiso 0.676(7) 1 calc PR A 1
H30B H -0.4623 -0.3390 0.8410 0.157 Uiso 0.676(7) 1 calc PR A 1
H30C H -0.6292 -0.3285 0.9220 0.157 Uiso 0.676(7) 1 calc PR A 1
C30B C -0.1875(19) -0.4198(8) 0.9672(8) 0.124(5) Uani 0.324(7) 1 d PD A 2
H30D H -0.2394 -0.5019 0.9623 0.185 Uiso 0.324(7) 1 calc PR A 2
H30E H -0.1760 -0.4045 1.0237 0.185 Uiso 0.324(7) 1 calc PR A 2
H30F H -0.0483 -0.4109 0.9341 0.185 Uiso 0.324(7) 1 calc PR A 2

loop_
_atom_site_aniso_label
_atom_site_aniso_U_11
_atom_site_aniso_U_22
_atom_site_aniso_U_33
_atom_site_aniso_U_23
_atom_site_aniso_U_13
_atom_site_aniso_U_12
O11 0.0620(9) 0.0874(10) 0.0446(8) -0.0142(7) -0.0220(7) 0.0301(8)
O27 0.0864(11) 0.0621(9) 0.0596(10) -0.0097(8) -0.0018(8) -0.0046(8)
O28 0.0915(11) 0.0694(10) 0.0591(10) 0.0016(8) 0.0012(9) -0.0228(8)
C1 0.0402(9) 0.0503(10) 0.0373(10) -0.0049(8) -0.0092(8) 0.0057(8)
C2 0.0459(10) 0.0615(12) 0.0462(12) -0.0059(9) -0.0146(9) 0.0123(9)
C3 0.0602(12) 0.0610(12) 0.0462(12) 0.0020(9) -0.0158(9) 0.0098(10)
C13 0.0936(18) 0.0953(18) 0.0552(15) 0.0002(13) -0.0296(13) 0.0325(15)
C4 0.0583(11) 0.0638(12) 0.0376(11) -0.0041(9) -0.0115(9) 0.0135(10)
C5 0.0434(9) 0.0474(10) 0.0376(10) -0.0037(8) -0.0080(8) 0.0037(8)
C6 0.0448(10) 0.0497(10) 0.0400(11) -0.0028(8) -0.0110(8) 0.0070(8)
C7 0.0452(10) 0.0575(11) 0.0407(11) -0.0029(9) -0.0111(8) 0.0010(8)
C8 0.0466(10) 0.0730(14) 0.0420(11) -0.0031(10) -0.0038(9) 0.0013(9)
C9 0.0569(12) 0.0667(13) 0.0464(12) -0.0112(10) -0.0048(9) 0.0113(10)
C10 0.0455(10) 0.0520(11) 0.0428(11) -0.0076(8) -0.0107(8) 0.0087(8)
C12 0.0583(11) 0.0496(11) 0.0464(12) -0.0091(9) -0.0127(9) 0.0030(9)
C14 0.0469(10) 0.0515(11) 0.0409(11) -0.0039(8) -0.0104(8) 0.0053(8)
C15 0.0511(10) 0.0468(10) 0.0481(12) -0.0045(9) -0.0064(9) 0.0064(8)
C16 0.0583(13) 0.0693(14) 0.0696(16) -0.0016(12) -0.0124(11) -0.0047(11)
C17 0.0865(18) 0.092(2) 0.0804(19) 0.0073(15) -0.0121(15) -0.0318(16)
C18 0.136(3) 0.0679(17) 0.085(2) 0.0130(15) -0.023(2) -0.0287(18)
C19 0.134(3) 0.0632(16) 0.104(2) 0.0140(16) -0.020(2) 0.0195(18)
C20 0.0783(16) 0.0626(14) 0.0849(18) 0.0067(13) -0.0068(13) 0.0178(12)
C21 0.0644(13) 0.0637(13) 0.0613(14) -0.0083(11) -0.0122(11) 0.0198(11)
C22 0.0842(17) 0.0909(18) 0.0812(19) -0.0230(15) -0.0108(15) 0.0419(15)
C23 0.106(2) 0.0936(19) 0.0732(19) -0.0327(15) -0.0072(16) 0.0399(17)
C24 0.107(2) 0.105(2) 0.0633(17) -0.0363(15) -0.0292(15) 0.0409(17)
C25 0.0788(15) 0.0863(16) 0.0605(15) -0.0274(13) -0.0250(12) 0.0334(13)
C26 0.0575(12) 0.0647(13) 0.0446(12) 0.0004(10) -0.0109(10) -0.0051(10)
C29 0.145(3) 0.088(2) 0.087(2) 0.0004(18) 0.015(2) -0.044(2)
C30A 0.123(4) 0.089(3) 0.099(4) -0.015(3) -0.009(3) -0.036(3)
C30B 0.174(12) 0.065(6) 0.131(10) -0.013(6) -0.021(9) -0.004(7)

loop_
_atom_type_symbol
_atom_type_description
_atom_type_scat_dispersion_real
_atom_type_scat_dispersion_imag
_atom_type_scat_source
C C 0.0033 0.0016 'International Tables Vol C Tables 4.2.6.8 and 6.1.1.4'
H H 0.0000 0.0000 'International Tables Vol C Tables 4.2.6.8 and 6.1.1.4'
O O 0.0106 0.0060 'International Tables Vol C Tables 4.2.6.8 and 6.1.1.4'

loop_
_geom_angle_atom_site_label_1
_geom_angle_atom_site_label_2
_geom_angle_atom_site_label_3
_geom_angle
_geom_angle_site_symmetry_1
_geom_angle_site_symmetry_3
_geom_angle_publ_flag
C26 O28 C29 116.4(2) . . ?
C7 C1 C2 109.43(15) . . ?
C7 C1 C6 110.16(15) . . ?
C2 C1 C6 113.11(15) . . ?
C7 C1 C10 99.49(14) . . ?
C2 C1 C10 113.86(15) . . ?
C6 C1 C10 109.95(14) . . ?
C3 C2 C1 115.06(16) . . ?
C3 C2 H2A 108.5 . . ?
C1 C2 H2A 108.5 . . ?
C3 C2 H2B 108.5 . . ?
C1 C2 H2B 108.5 . . ?
H2A C2 H2B 107.5 . . ?
C2 C3 C4 109.30(17) . . ?
C2 C3 C13 110.42(18) . . ?
C4 C3 C13 109.78(17) . . ?
C2 C3 H3 109.1 . . ?
C4 C3 H3 109.1 . . ?
C13 C3 H3 109.1 . . ?
C3 C13 H13A 109.5 . . ?
C3 C13 H13B 109.5 . . ?
H13A C13 H13B 109.5 . . ?
C3 C13 H13C 109.5 . . ?
H13A C13 H13C 109.5 . . ?
H13B C13 H13C 109.5 . . ?
C5 C4 C3 113.95(16) . . ?
C5 C4 H4A 108.8 . . ?
C3 C4 H4A 108.8 . . ?
C5 C4 H4B 108.8 . . ?
C3 C4 H4B 108.8 . . ?
H4A C4 H4B 107.7 . . ?
C14 C5 C6 115.02(16) . . ?
C14 C5 C4 125.70(17) . . ?
C6 C5 C4 119.26(15) . . ?
O11 C6 C5 121.37(16) . . ?
O11 C6 C1 118.23(16) . . ?
C5 C6 C1 120.39(15) . . ?
C8 C7 C26 126.67(19) . . ?
C8 C7 C1 112.49(18) . . ?
C26 C7 C1 120.71(16) . . ?
C7 C8 C9 111.66(18) . . ?
C7 C8 H8 124.2 . . ?
C9 C8 H8 124.2 . . ?
C8 C9 C10 102.96(16) . . ?
C8 C9 H9A 111.2 . . ?
C10 C9 H9A 111.2 . . ?
C8 C9 H9B 111.2 . . ?
C10 C9 H9B 111.2 . . ?
H9A C9 H9B 109.1 . . ?
C12 C10 C9 117.39(16) . . ?
C12 C10 C1 116.33(16) . . ?
C9 C10 C1 104.00(15) . . ?
C12 C10 H10 106.1 . . ?
C9 C10 H10 106.1 . . ?
C1 C10 H10 106.1 . . ?
C20 C12 C16 117.2(2) . . ?
C20 C12 C10 123.4(2) . . ?
C16 C12 C10 119.43(18) . . ?
C5 C14 C15 131.86(18) . . ?
C5 C14 H14 114.1 . . ?
C15 C14 H14 114.1 . . ?
C21 C15 C25 117.25(19) . . ?
C21 C15 C14 117.17(18) . . ?
C25 C15 C14 125.50(18) . . ?
C17 C16 C12 121.9(2) . . ?
C17 C16 H16 119.1 . . ?
C12 C16 H16 119.1 . . ?
C18 C17 C16 120.0(3) . . ?
C18 C17 H17 120.0 . . ?
C16 C17 H17 120.0 . . ?
C19 C18 C17 119.0(3) . . ?
C19 C18 H18 120.5 . . ?
C17 C18 H18 120.5 . . ?
C18 C19 C20 121.0(3) . . ?
C18 C19 H19 119.5 . . ?
C20 C19 H19 119.5 . . ?
C12 C20 C19 120.9(3) . . ?
C12 C20 H20 119.5 . . ?
C19 C20 H20 119.5 . . ?
C22 C21 C15 121.3(2) . . ?
C22 C21 H21 119.4 . . ?
C15 C21 H21 119.4 . . ?
C23 C22 C21 120.2(2) . . ?
C23 C22 H22 119.9 . . ?
C21 C22 H22 119.9 . . ?
C24 C23 C22 119.7(2) . . ?
C24 C23 H23 120.1 . . ?
C22 C23 H23 120.1 . . ?
C23 C24 C25 120.6(3) . . ?
C23 C24 H24 119.7 . . ?
C25 C24 H24 119.7 . . ?
C24 C25 C15 121.0(2) . . ?
C24 C25 H25 119.5 . . ?
C15 C25 H25 119.5 . . ?
O27 C26 O28 123.9(2) . . ?
O27 C26 C7 123.7(2) . . ?
O28 C26 C7 112.38(18) . . ?
C30B C29 C30A 124.5(6) . . ?
C30B C29 O28 120.0(5) . . ?
C30A C29 O28 114.5(4) . . ?
C30A C29 H29A 108.6 . . ?
O28 C29 H29A 108.6 . . ?
C30B C29 H29B 63.3 . . ?
C30A C29 H29B 108.6 . . ?
O28 C29 H29B 108.6 . . ?
H29A C29 H29B 107.6 . . ?
C30B C29 H29C 107.3 . . ?
C30A C29 H29C 63.5 . . ?
O28 C29 H29C 107.3 . . ?
H29A C29 H29C 142.8 . . ?
H29B C29 H29C 50.6 . . ?
C30B C29 H29D 107.3 . . ?
O28 C29 H29D 107.3 . . ?
H29A C29 H29D 71.0 . . ?
H29B C29 H29D 142.1 . . ?
H29C C29 H29D 106.9 . . ?
C29 C30A H30A 109.5 . . ?
C29 C30A H30B 109.5 . . ?
H30A C30A H30B 109.5 . . ?
C29 C30A H30C 109.5 . . ?
H30A C30A H30C 109.5 . . ?
H30B C30A H30C 109.5 . . ?
C29 C30B H30D 109.5 . . ?
C29 C30B H30E 109.5 . . ?
H30D C30B H30E 109.5 . . ?
C29 C30B H30F 109.5 . . ?
H30D C30B H30F 109.5 . . ?
H30E C30B H30F 109.5 . . ?

loop_
_geom_bond_atom_site_label_1
_geom_bond_atom_site_label_2
_geom_bond_distance
_geom_bond_site_symmetry_2
_geom_bond_publ_flag
O11 C6 1.218(2) . ?
O27 C26 1.204(3) . ?
O28 C26 1.342(3) . ?
O28 C29 1.461(4) . ?
C1 C7 1.526(3) . ?
C1 C2 1.538(3) . ?
C1 C6 1.538(2) . ?
C1 C10 1.576(3) . ?
C2 C3 1.501(3) . ?
C2 H2A 0.9700 . ?
C2 H2B 0.9700 . ?
C3 C4 1.518(3) . ?
C3 C13 1.528(3) . ?
C3 H3 0.9800 . ?
C13 H13A 0.9600 . ?
C13 H13B 0.9600 . ?
C13 H13C 0.9600 . ?
C4 C5 1.500(3) . ?
C4 H4A 0.9700 . ?
C4 H4B 0.9700 . ?
C5 C14 1.343(3) . ?
C5 C6 1.497(3) . ?
C7 C8 1.323(3) . ?
C7 C26 1.466(3) . ?
C8 C9 1.481(3) . ?
C8 H8 0.9300 . ?
C9 C10 1.538(3) . ?
C9 H9A 0.9700 . ?
C9 H9B 0.9700 . ?
C10 C12 1.506(3) . ?
C10 H10 0.9800 . ?
C12 C20 1.383(3) . ?
C12 C16 1.383(3) . ?
C14 C15 1.467(3) . ?
C14 H14 0.9300 . ?
C15 C21 1.384(3) . ?
C15 C25 1.387(3) . ?
C16 C17 1.380(4) . ?
C16 H16 0.9300 . ?
C17 C18 1.377(5) . ?
C17 H17 0.9300 . ?
C18 C19 1.363(5) . ?
C18 H18 0.9300 . ?
C19 C20 1.386(4) . ?
C19 H19 0.9300 . ?
C20 H20 0.9300 . ?
C21 C22 1.376(3) . ?
C21 H21 0.9300 . ?
C22 C23 1.368(4) . ?
C22 H22 0.9300 . ?
C23 C24 1.353(4) . ?
C23 H23 0.9300 . ?
C24 C25 1.379(3) . ?
C24 H24 0.9300 . ?
C25 H25 0.9300 . ?
C29 C30B 1.394(8) . ?
C29 C30A 1.398(5) . ?
C29 H29A 0.9700 . ?
C29 H29B 0.9700 . ?
C29 H29C 0.9700 . ?
C29 H29D 0.9700 . ?
C30A H30A 0.9600 . ?
C30A H30B 0.9600 . ?
C30A H30C 0.9600 . ?
C30B H30D 0.9600 . ?
C30B H30E 0.9600 . ?
C30B H30F 0.9600 . ?

loop_
_geom_torsion_atom_site_label_1
_geom_torsion_atom_site_label_2
_geom_torsion_atom_site_label_3
_geom_torsion_atom_site_label_4
_geom_torsion
_geom_torsion_site_symmetry_1
_geom_torsion_site_symmetry_2
_geom_torsion_site_symmetry_3
_geom_torsion_site_symmetry_4
_geom_torsion_publ_flag
C7 C1 C2 C3 -154.76(17) . . . . ?
C6 C1 C2 C3 -31.5(2) . . . . ?
C10 C1 C2 C3 94.9(2) . . . . ?
C1 C2 C3 C4 61.3(2) . . . . ?
C1 C2 C3 C13 -177.79(18) . . . . ?
C2 C3 C4 C5 -53.1(2) . . . . ?
C13 C3 C4 C5 -174.3(2) . . . . ?
C3 C4 C5 C14 -164.09(19) . . . . ?
C3 C4 C5 C6 17.7(3) . . . . ?
C14 C5 C6 O11 12.7(3) . . . . ?
C4 C5 C6 O11 -168.93(19) . . . . ?
C14 C5 C6 C1 -166.03(17) . . . . ?
C4 C5 C6 C1 12.4(3) . . . . ?
C7 C1 C6 O11 -61.5(2) . . . . ?
C2 C1 C6 O11 175.71(18) . . . . ?
C10 C1 C6 O11 47.2(2) . . . . ?
C7 C1 C6 C5 117.24(18) . . . . ?
C2 C1 C6 C5 -5.6(2) . . . . ?
C10 C1 C6 C5 -134.09(17) . . . . ?
C2 C1 C7 C8 -100.34(19) . . . . ?
C6 C1 C7 C8 134.72(17) . . . . ?
C10 C1 C7 C8 19.3(2) . . . . ?
C2 C1 C7 C26 75.9(2) . . . . ?
C6 C1 C7 C26 -49.1(2) . . . . ?
C10 C1 C7 C26 -164.55(17) . . . . ?
C26 C7 C8 C9 -177.18(19) . . . . ?
C1 C7 C8 C9 -1.3(2) . . . . ?
C7 C8 C9 C10 -18.0(2) . . . . ?
C8 C9 C10 C12 159.01(17) . . . . ?
C8 C9 C10 C1 28.9(2) . . . . ?
C7 C1 C10 C12 -159.36(16) . . . . ?
C2 C1 C10 C12 -43.1(2) . . . . ?
C6 C1 C10 C12 85.03(19) . . . . ?
C7 C1 C10 C9 -28.63(17) . . . . ?
C2 C1 C10 C9 87.65(19) . . . . ?
C6 C1 C10 C9 -144.25(16) . . . . ?
C9 C10 C12 C20 -26.6(3) . . . . ?
C1 C10 C12 C20 97.5(2) . . . . ?
C9 C10 C12 C16 153.59(19) . . . . ?
C1 C10 C12 C16 -82.3(2) . . . . ?
C6 C5 C14 C15 175.74(19) . . . . ?
C4 C5 C14 C15 -2.5(3) . . . . ?
C5 C14 C15 C21 169.4(2) . . . . ?
C5 C14 C15 C25 -14.0(4) . . . . ?
C20 C12 C16 C17 -1.3(3) . . . . ?
C10 C12 C16 C17 178.5(2) . . . . ?
C12 C16 C17 C18 1.2(4) . . . . ?
C16 C17 C18 C19 -0.4(5) . . . . ?
C17 C18 C19 C20 -0.3(5) . . . . ?
C16 C12 C20 C19 0.6(4) . . . . ?
C10 C12 C20 C19 -179.2(2) . . . . ?
C18 C19 C20 C12 0.2(5) . . . . ?
C25 C15 C21 C22 0.6(4) . . . . ?
C14 C15 C21 C22 177.5(2) . . . . ?
C15 C21 C22 C23 -0.4(4) . . . . ?
C21 C22 C23 C24 0.4(5) . . . . ?
C22 C23 C24 C25 -0.7(5) . . . . ?
C23 C24 C25 C15 0.9(5) . . . . ?
C21 C15 C25 C24 -0.8(4) . . . . ?
C14 C15 C25 C24 -177.5(2) . . . . ?
C29 O28 C26 O27 3.0(4) . . . . ?
C29 O28 C26 C7 -176.7(3) . . . . ?
C8 C7 C26 O27 173.7(2) . . . . ?
C1 C7 C26 O27 -1.9(3) . . . . ?
C8 C7 C26 O28 -6.7(3) . . . . ?
C1 C7 C26 O28 177.68(17) . . . . ?
C26 O28 C29 C30B 87.1(7) . . . . ?
C26 O28 C29 C30A -82.0(4) . . . . ?
